data_4026940
loop_
_publ_author_name
'Hong-Xia Xu'
'Su-Fang Cheng'
'Xiu-Jie Yang'
'Bin Chen'
'Yue Chen'
'Li-Ping Zhang'
'Li-Zhu Wu'
'Weihai Fang'
'Chen-Ho Tung'
'Richard G. Weiss'

_publ_section_title
;
 Enhancement of Diastereoselectivity in Photodimerization of Alkyl
 2-Naphthoates with Chiral Auxiliaries via Inclusion within
 \g-Cyclodextrin Cavities
;
_journal_name_full 'Journal of Organic Chemistry'
_journal_page_first 1685
_journal_page_last 1692
_journal_paper_doi 10.1021/jo2020328
_journal_volume 77
_journal_year 2012
_chemical_absolute_configuration rmad
_chemical_formula_moiety 'C27 H24 O4'
_chemical_formula_sum 'C27 H24 O4'
_chemical_formula_weight 412.46
_chemical_name_systematic
; 
 ? 
;
_space_group_IT_number 78
_symmetry_cell_setting tetragonal
_symmetry_space_group_name_Hall 'P 4cw'
_symmetry_space_group_name_H-M 'P 43'
_atom_sites_solution_hydrogens geom
_atom_sites_solution_primary direct
_atom_sites_solution_secondary difmap
_audit_creation_method SHELXL-97
_cell_angle_alpha 90.00
_cell_angle_beta 90.00
_cell_angle_gamma 90.00
_cell_formula_units_Z 4
_cell_length_a 8.0546(7)
_cell_length_b 8.0546(7)
_cell_length_c 32.476(3)
_cell_measurement_reflns_used 13900
_cell_measurement_temperature 173(2)
_cell_measurement_theta_max 68.22
_cell_measurement_theta_min 3.12
_cell_volume 2106.9(3)
_computing_cell_refinement 'Rapid Auto Ver 2.30(Rigaku 1998)'
_computing_data_collection 'Rapid Auto Ver 2.30(Rigaku 1998)'
_computing_data_reduction 'Rapid Auto Ver 2.30(Rigaku 1998)'
_computing_molecular_graphics 'XP in Siemens SHELXTL (Sheldrick, 2008)'
_computing_publication_material 'SHELX97 (Sheldrick, 2008)'
_computing_structure_refinement 'SHELXL-97 (Sheldrick, 2008)'
_computing_structure_solution 'SHELXS-97 (Sheldrick, 2008)'
_diffrn_ambient_temperature 173(2)
_diffrn_measured_fraction_theta_full 0.998
_diffrn_measured_fraction_theta_max 0.998
_diffrn_measurement_device_type 'Rigaku raxis Rapid IP Area Detector'
_diffrn_measurement_method '\w scans'
_diffrn_radiation_monochromator graphite
_diffrn_radiation_source 'rotating anode'
_diffrn_radiation_type CuK\a
_diffrn_radiation_wavelength 1.54186
_diffrn_reflns_av_R_equivalents 0.0449
_diffrn_reflns_av_sigmaI/netI 0.0432
_diffrn_reflns_limit_h_max 9
_diffrn_reflns_limit_h_min -9
_diffrn_reflns_limit_k_max 8
_diffrn_reflns_limit_k_min -9
_diffrn_reflns_limit_l_max 38
_diffrn_reflns_limit_l_min -39
_diffrn_reflns_number 14710
_diffrn_reflns_theta_full 68.16
_diffrn_reflns_theta_max 68.16
_diffrn_reflns_theta_min 5.45
_exptl_absorpt_coefficient_mu 0.695
_exptl_absorpt_correction_T_max 0.8346
_exptl_absorpt_correction_T_min 0.7012
_exptl_absorpt_correction_type numerical
_exptl_absorpt_process_details 'NUMABS by T.Higashi Jun 3, 2003'
_exptl_crystal_colour colorless
_exptl_crystal_density_diffrn 1.300
_exptl_crystal_description block
_exptl_crystal_F_000 872
_exptl_crystal_size_max 0.55
_exptl_crystal_size_mid 0.38
_exptl_crystal_size_min 0.27
_refine_diff_density_max 0.119
_refine_diff_density_min -0.150
_refine_diff_density_rms 0.035
_refine_ls_abs_structure_details 'Flack H D (1983), Acta Cryst. A39, 876-881'
_refine_ls_abs_structure_Flack 0.3(2)
_refine_ls_extinction_method none
_refine_ls_goodness_of_fit_ref 1.100
_refine_ls_hydrogen_treatment constr
_refine_ls_matrix_type full
_refine_ls_number_parameters 280
_refine_ls_number_reflns 3771
_refine_ls_number_restraints 2
_refine_ls_restrained_S_all 1.100
_refine_ls_R_factor_all 0.0444
_refine_ls_R_factor_gt 0.0391
_refine_ls_shift/su_max 0.000
_refine_ls_shift/su_mean 0.000
_refine_ls_structure_factor_coef Fsqd
_refine_ls_weighting_details 'calc w=1/[\s^2^(Fo^2^)+(0.0439P)^2^+0.3612P] where P=(Fo^2^+2Fc^2^)/3'
_refine_ls_weighting_scheme calc
_refine_ls_wR_factor_gt 0.0900
_refine_ls_wR_factor_ref 0.0993
_reflns_number_gt 3492
_reflns_number_total 3771
_reflns_threshold_expression >2sigma(I)
_cod_data_source_file jo2020328_si_001.cif
_cod_data_source_block sx2853
_cod_database_code 4026940

loop_
_symmetry_equiv_pos_as_xyz
'x, y, z'
'-x, -y, z+1/2'
'-y, x, z+3/4'
'y, -x, z+1/4'

loop_
_atom_site_label
_atom_site_type_symbol
_atom_site_fract_x
_atom_site_fract_y
_atom_site_fract_z
_atom_site_U_iso_or_equiv
_atom_site_adp_type
_atom_site_occupancy
_atom_site_symmetry_multiplicity
_atom_site_calc_flag
_atom_site_refinement_flags
O1 O 1.0134(2) 0.1559(2) 0.19545(5) 0.0500(4) Uani 1 1 d .
O2 O 1.07008(19) 0.3355(2) 0.14405(4) 0.0397(4) Uani 1 1 d .
O3 O 0.7971(2) 0.3240(2) 0.09238(5) 0.0442(4) Uani 1 1 d .
O4 O 0.7357(2) 0.5786(2) 0.06729(5) 0.0490(4) Uani 1 1 d .
C1 C 0.4610(3) 0.6411(3) 0.18221(6) 0.0360(5) Uani 1 1 d .
C2 C 0.3312(3) 0.7552(3) 0.18340(7) 0.0406(5) Uani 1 1 d .
H2A H 0.3312 0.8461 0.1648 0.049 Uiso 1 1 calc R
C3 C 0.2025(3) 0.7384(3) 0.21119(8) 0.0476(6) Uani 1 1 d .
H3A H 0.1155 0.8181 0.2119 0.057 Uiso 1 1 calc R
C4 C 0.2011(3) 0.6048(3) 0.23794(8) 0.0464(6) Uani 1 1 d .
H4A H 0.1122 0.5917 0.2569 0.056 Uiso 1 1 calc R
C5 C 0.3292(3) 0.4903(3) 0.23716(7) 0.0429(6) Uani 1 1 d .
H5A H 0.3278 0.3992 0.2557 0.051 Uiso 1 1 calc R
C6 C 0.4599(3) 0.5070(3) 0.20950(6) 0.0359(5) Uani 1 1 d .
C7 C 0.6005(3) 0.3834(3) 0.20922(6) 0.0350(5) Uani 1 1 d .
H7A H 0.5602 0.2730 0.2192 0.042 Uiso 1 1 calc R
C8 C 0.6099(3) 0.6718(3) 0.15544(7) 0.0362(5) Uani 1 1 d .
H8A H 0.5845 0.7515 0.1327 0.043 Uiso 1 1 calc R
C9 C 0.7040(3) 0.5172(3) 0.13957(6) 0.0339(5) Uani 1 1 d .
C10 C 0.6932(3) 0.3625(3) 0.16801(6) 0.0332(5) Uani 1 1 d .
H10A H 0.6877 0.2512 0.1544 0.040 Uiso 1 1 calc R
C11 C 0.7717(3) 0.4296(3) 0.23123(6) 0.0361(5) Uani 1 1 d .
H11A H 0.8072 0.3413 0.2510 0.043 Uiso 1 1 calc R
C12 C 0.8627(3) 0.4130(3) 0.18904(6) 0.0326(5) Uani 1 1 d .
C13 C 0.8655(3) 0.5750(3) 0.16342(6) 0.0342(5) Uani 1 1 d .
H13A H 0.9671 0.5976 0.1466 0.041 Uiso 1 1 calc R
C14 C 0.7712(3) 0.7255(3) 0.18051(7) 0.0372(5) Uani 1 1 d .
H14A H 0.8180 0.8301 0.1687 0.045 Uiso 1 1 calc R
C15 C 0.7625(3) 0.7392(3) 0.22657(7) 0.0368(5) Uani 1 1 d .
C16 C 0.7473(3) 0.8941(3) 0.24566(8) 0.0442(6) Uani 1 1 d .
H16A H 0.7420 0.9919 0.2294 0.053 Uiso 1 1 calc R
C17 C 0.7400(3) 0.9055(4) 0.28846(8) 0.0548(7) Uani 1 1 d U
H17A H 0.7275 1.0109 0.3012 0.066 Uiso 1 1 calc R
C18 C 0.7509(3) 0.7649(4) 0.31219(8) 0.0525(7) Uani 1 1 d U
H18A H 0.7473 0.7735 0.3414 0.063 Uiso 1 1 calc R
C19 C 0.7671(3) 0.6112(4) 0.29387(7) 0.0456(6) Uani 1 1 d .
H19A H 0.7748 0.5145 0.3105 0.055 Uiso 1 1 calc R
C20 C 0.7721(3) 0.5968(3) 0.25088(7) 0.0364(5) Uani 1 1 d .
C21 C 0.9939(3) 0.2885(3) 0.17909(7) 0.0365(5) Uani 1 1 d .
C22 C 1.1312(3) 0.2121(3) 0.11501(7) 0.0425(5) Uani 1 1 d .
H22A H 1.0758 0.1027 0.1198 0.051 Uiso 1 1 calc R
C23 C 1.3164(3) 0.1965(4) 0.12025(9) 0.0537(7) Uani 1 1 d .
H23A H 1.3410 0.1519 0.1477 0.080 Uiso 1 1 calc R
H23B H 1.3680 0.3060 0.1173 0.080 Uiso 1 1 calc R
H23C H 1.3607 0.1213 0.0992 0.080 Uiso 1 1 calc R
C24 C 1.0851(3) 0.2812(3) 0.07258(7) 0.0512(7) Uani 1 1 d .
H24A H 1.1180 0.3995 0.0719 0.061 Uiso 1 1 calc R
H24B H 1.1535 0.2226 0.0518 0.061 Uiso 1 1 calc R
C25 C 0.9042(3) 0.2703(3) 0.05882(7) 0.0497(7) Uani 1 1 d .
H25A H 0.8866 0.3439 0.0344 0.060 Uiso 1 1 calc R
C26 C 0.8475(4) 0.0956(4) 0.04857(9) 0.0621(8) Uani 1 1 d .
H26A H 0.7312 0.0981 0.0398 0.093 Uiso 1 1 calc R
H26B H 0.8585 0.0251 0.0730 0.093 Uiso 1 1 calc R
H26C H 0.9163 0.0509 0.0263 0.093 Uiso 1 1 calc R
C27 C 0.7399(3) 0.4803(3) 0.09530(6) 0.0370(5) Uani 1 1 d .

loop_
_atom_site_aniso_label
_atom_site_aniso_U_11
_atom_site_aniso_U_22
_atom_site_aniso_U_33
_atom_site_aniso_U_23
_atom_site_aniso_U_13
_atom_site_aniso_U_12
O1 0.0542(11) 0.0506(11) 0.0453(9) 0.0113(8) 0.0056(8) 0.0129(8)
O2 0.0412(9) 0.0422(9) 0.0356(8) 0.0002(6) 0.0085(6) 0.0054(7)
O3 0.0559(11) 0.0435(10) 0.0333(8) -0.0039(7) 0.0018(7) 0.0124(8)
O4 0.0551(11) 0.0554(11) 0.0364(8) 0.0088(7) 0.0057(8) 0.0143(8)
C1 0.0353(12) 0.0379(12) 0.0349(10) -0.0058(9) -0.0023(9) 0.0006(9)
C2 0.0392(13) 0.0419(13) 0.0407(12) -0.0054(10) -0.0056(10) 0.0060(10)
C3 0.0374(13) 0.0556(17) 0.0498(14) -0.0182(12) -0.0041(11) 0.0077(11)
C4 0.0345(13) 0.0575(16) 0.0473(13) -0.0098(12) 0.0058(10) -0.0063(11)
C5 0.0367(13) 0.0488(14) 0.0432(12) -0.0020(10) 0.0046(10) -0.0069(11)
C6 0.0313(12) 0.0415(13) 0.0349(10) -0.0042(9) -0.0004(9) -0.0040(10)
C7 0.0352(12) 0.0330(12) 0.0367(11) 0.0017(9) 0.0006(9) -0.0038(9)
C8 0.0368(12) 0.0368(12) 0.0349(11) 0.0025(9) -0.0007(9) 0.0022(9)
C9 0.0344(12) 0.0346(12) 0.0326(11) 0.0004(9) 0.0002(9) 0.0012(9)
C10 0.0300(12) 0.0341(12) 0.0356(11) 0.0025(8) -0.0005(9) 0.0001(9)
C11 0.0335(12) 0.0434(13) 0.0314(10) 0.0013(9) -0.0006(9) -0.0013(10)
C12 0.0325(11) 0.0368(12) 0.0286(10) 0.0002(8) 0.0002(8) -0.0015(9)
C13 0.0355(12) 0.0352(12) 0.0319(10) 0.0003(9) 0.0022(8) -0.0011(9)
C14 0.0398(13) 0.0347(12) 0.0371(11) -0.0002(9) 0.0050(9) -0.0025(9)
C15 0.0302(11) 0.0416(13) 0.0386(12) -0.0070(9) 0.0027(9) -0.0052(9)
C16 0.0348(13) 0.0422(14) 0.0556(14) -0.0087(11) 0.0084(10) -0.0060(10)
C17 0.0472(16) 0.0597(17) 0.0577(16) -0.0269(13) 0.0083(12) -0.0111(13)
C18 0.0498(16) 0.0689(18) 0.0389(12) -0.0117(13) 0.0039(11) -0.0094(13)
C19 0.0392(14) 0.0629(17) 0.0346(11) -0.0041(11) 0.0017(10) -0.0065(12)
C20 0.0300(12) 0.0453(13) 0.0340(10) -0.0040(9) 0.0010(8) -0.0022(10)
C21 0.0321(12) 0.0408(13) 0.0365(11) 0.0021(9) -0.0021(9) -0.0006(9)
C22 0.0444(14) 0.0429(14) 0.0402(12) -0.0033(10) 0.0054(10) 0.0096(11)
C23 0.0467(15) 0.0578(17) 0.0564(15) -0.0069(13) 0.0037(12) 0.0113(12)
C24 0.0567(17) 0.0604(17) 0.0366(13) -0.0013(11) 0.0088(11) 0.0121(13)
C25 0.0594(16) 0.0577(17) 0.0320(11) -0.0060(11) 0.0029(11) 0.0223(13)
C26 0.074(2) 0.0601(18) 0.0518(15) -0.0206(13) -0.0150(14) 0.0221(15)
C27 0.0324(12) 0.0430(13) 0.0357(11) 0.0003(10) -0.0010(9) 0.0026(10)

loop_
_atom_type_symbol
_atom_type_description
_atom_type_scat_dispersion_real
_atom_type_scat_dispersion_imag
_atom_type_scat_source
C C 0.0181 0.0091 'International Tables Vol C Tables 4.2.6.8 and 6.1.1.4'
H H 0.0000 0.0000 'International Tables Vol C Tables 4.2.6.8 and 6.1.1.4'
O O 0.0492 0.0322 'International Tables Vol C Tables 4.2.6.8 and 6.1.1.4'

loop_
_geom_angle_atom_site_label_1
_geom_angle_atom_site_label_2
_geom_angle_atom_site_label_3
_geom_angle
C21 O2 C22 120.63(19)
C27 O3 C25 122.30(19)
C2 C1 C6 119.2(2)
C2 C1 C8 120.4(2)
C6 C1 C8 119.97(19)
C3 C2 C1 121.2(2)
C3 C2 H2A 119.4
C1 C2 H2A 119.4
C2 C3 C4 119.5(2)
C2 C3 H3A 120.3
C4 C3 H3A 120.3
C3 C4 C5 120.1(2)
C3 C4 H4A 120.0
C5 C4 H4A 120.0
C4 C5 C6 120.8(2)
C4 C5 H5A 119.6
C6 C5 H5A 119.6
C5 C6 C1 119.3(2)
C5 C6 C7 120.5(2)
C1 C6 C7 120.15(19)
C6 C7 C10 116.15(18)
C6 C7 C11 119.45(18)
C10 C7 C11 89.75(16)
C6 C7 H7A 110.0
C10 C7 H7A 110.0
C11 C7 H7A 110.0
C1 C8 C9 116.83(18)
C1 C8 C14 113.60(17)
C9 C8 C14 89.38(16)
C1 C8 H8A 111.7
C9 C8 H8A 111.7
C14 C8 H8A 111.7
C27 C9 C8 125.10(18)
C27 C9 C10 115.00(18)
C8 C9 C10 114.86(17)
C27 C9 C13 111.68(18)
C8 C9 C13 90.16(16)
C10 C9 C13 89.50(15)
C7 C10 C9 117.13(18)
C7 C10 C12 90.88(16)
C9 C10 C12 90.12(16)
C7 C10 H10A 117.3
C9 C10 H10A 117.3
C12 C10 H10A 117.3
C20 C11 C12 116.93(19)
C20 C11 C7 113.85(18)
C12 C11 C7 89.58(15)
C20 C11 H11A 111.6
C12 C11 H11A 111.6
C7 C11 H11A 111.6
C21 C12 C13 116.08(18)
C21 C12 C11 125.52(18)
C13 C12 C11 113.98(18)
C21 C12 C10 110.24(17)
C13 C12 C10 89.84(16)
C11 C12 C10 89.75(15)
C14 C13 C12 117.67(17)
C14 C13 C9 90.14(16)
C12 C13 C9 90.16(16)
C14 C13 H13A 117.3
C12 C13 H13A 117.3
C9 C13 H13A 117.3
C15 C14 C13 116.2(2)
C15 C14 C8 119.41(18)
C13 C14 C8 90.26(16)
C15 C14 H14A 109.8
C13 C14 H14A 109.8
C8 C14 H14A 109.8
C20 C15 C16 119.2(2)
C20 C15 C14 120.1(2)
C16 C15 C14 120.7(2)
C17 C16 C15 120.3(3)
C17 C16 H16A 119.8
C15 C16 H16A 119.8
C18 C17 C16 120.2(2)
C18 C17 H17A 119.9
C16 C17 H17A 119.9
C17 C18 C19 120.3(2)
C17 C18 H18A 119.9
C19 C18 H18A 119.9
C18 C19 C20 120.4(3)
C18 C19 H19A 119.8
C20 C19 H19A 119.8
C15 C20 C19 119.6(2)
C15 C20 C11 120.03(18)
C19 C20 C11 120.1(2)
O1 C21 O2 124.3(2)
O1 C21 C12 126.4(2)
O2 C21 C12 108.47(18)
O2 C22 C23 108.6(2)
O2 C22 C24 104.66(19)
C23 C22 C24 111.8(2)
O2 C22 H22A 110.5
C23 C22 H22A 110.5
C24 C22 H22A 110.5
C22 C23 H23A 109.5
C22 C23 H23B 109.5
H23A C23 H23B 109.5
C22 C23 H23C 109.5
H23A C23 H23C 109.5
H23B C23 H23C 109.5
C25 C24 C22 118.3(2)
C25 C24 H24A 107.7
C22 C24 H24A 107.7
C25 C24 H24B 107.7
C22 C24 H24B 107.7
H24A C24 H24B 107.1
O3 C25 C26 105.2(2)
O3 C25 C24 109.22(19)
C26 C25 C24 113.9(2)
O3 C25 H25A 109.5
C26 C25 H25A 109.5
C24 C25 H25A 109.5
C25 C26 H26A 109.5
C25 C26 H26B 109.5
H26A C26 H26B 109.5
C25 C26 H26C 109.5
H26A C26 H26C 109.5
H26B C26 H26C 109.5
O4 C27 O3 124.8(2)
O4 C27 C9 126.0(2)
O3 C27 C9 108.69(18)

loop_
_geom_bond_atom_site_label_1
_geom_bond_atom_site_label_2
_geom_bond_distance
O1 C21 1.203(3)
O2 C21 1.347(3)
O2 C22 1.456(3)
O3 C27 1.344(3)
O3 C25 1.456(3)
O4 C27 1.207(3)
C1 C2 1.392(3)
C1 C6 1.397(3)
C1 C8 1.502(3)
C2 C3 1.381(3)
C2 H2A 0.9500
C3 C4 1.383(4)
C3 H3A 0.9500
C4 C5 1.385(4)
C4 H4A 0.9500
C5 C6 1.390(3)
C5 H5A 0.9500
C6 C7 1.508(3)
C7 C10 1.542(3)
C7 C11 1.597(3)
C7 H7A 1.0000
C8 C9 1.546(3)
C8 C14 1.593(3)
C8 H8A 1.0000
C9 C27 1.496(3)
C9 C10 1.553(3)
C9 C13 1.584(3)
C10 C12 1.580(3)
C10 H10A 1.0000
C11 C20 1.490(3)
C11 C12 1.560(3)
C11 H11A 1.0000
C12 C21 1.492(3)
C12 C13 1.548(3)
C13 C14 1.535(3)
C13 H13A 1.0000
C14 C15 1.502(3)
C14 H14A 1.0000
C15 C20 1.394(3)
C15 C16 1.399(3)
C16 C17 1.394(4)
C16 H16A 0.9500
C17 C18 1.373(4)
C17 H17A 0.9500
C18 C19 1.380(4)
C18 H18A 0.9500
C19 C20 1.402(3)
C19 H19A 0.9500
C22 C23 1.507(4)
C22 C24 1.532(3)
C22 H22A 1.0000
C23 H23A 0.9800
C23 H23B 0.9800
C23 H23C 0.9800
C24 C25 1.526(4)
C24 H24A 0.9900
C24 H24B 0.9900
C25 C26 1.516(4)
C25 H25A 1.0000
C26 H26A 0.9800
C26 H26B 0.9800
C26 H26C 0.9800

loop_
_geom_torsion_atom_site_label_1
_geom_torsion_atom_site_label_2
_geom_torsion_atom_site_label_3
_geom_torsion_atom_site_label_4
_geom_torsion
C6 C1 C2 C3 0.4(3)
C8 C1 C2 C3 -172.6(2)
C1 C2 C3 C4 -0.9(3)
C2 C3 C4 C5 0.9(4)
C3 C4 C5 C6 -0.4(4)
C4 C5 C6 C1 -0.1(3)
C4 C5 C6 C7 179.0(2)
C2 C1 C6 C5 0.2(3)
C8 C1 C6 C5 173.2(2)
C2 C1 C6 C7 -179.0(2)
C8 C1 C6 C7 -6.0(3)
C5 C6 C7 C10 153.7(2)
C1 C6 C7 C10 -27.1(3)
C5 C6 C7 C11 -100.6(2)
C1 C6 C7 C11 78.6(3)
C2 C1 C8 C9 -152.1(2)
C6 C1 C8 C9 34.9(3)
C2 C1 C8 C14 105.9(2)
C6 C1 C8 C14 -67.0(3)
C1 C8 C9 C27 124.9(2)
C14 C8 C9 C27 -118.8(2)
C1 C8 C9 C10 -28.6(3)
C14 C8 C9 C10 87.74(19)
C1 C8 C9 C13 -118.09(19)
C14 C8 C9 C13 -1.79(16)
C6 C7 C10 C9 31.0(3)
C11 C7 C10 C9 -92.08(19)
C6 C7 C10 C12 121.6(2)
C11 C7 C10 C12 -1.49(16)
C27 C9 C10 C7 -159.73(19)
C8 C9 C10 C7 -3.5(3)
C13 C9 C10 C7 86.5(2)
C27 C9 C10 C12 109.23(19)
C8 C9 C10 C12 -94.52(18)
C13 C9 C10 C12 -4.57(15)
C6 C7 C11 C20 0.7(3)
C10 C7 C11 C20 120.98(18)
C6 C7 C11 C12 -118.7(2)
C10 C7 C11 C12 1.51(16)
C20 C11 C12 C21 126.8(2)
C7 C11 C12 C21 -116.4(2)
C20 C11 C12 C13 -28.5(3)
C7 C11 C12 C13 88.24(19)
C20 C11 C12 C10 -118.2(2)
C7 C11 C12 C10 -1.48(16)
C7 C10 C12 C21 129.67(18)
C9 C10 C12 C21 -113.20(18)
C7 C10 C12 C13 -112.45(15)
C9 C10 C12 C13 4.68(15)
C7 C10 C12 C11 1.53(16)
C9 C10 C12 C11 118.66(16)
C21 C12 C13 C14 -161.78(19)
C11 C12 C13 C14 -4.0(3)
C10 C12 C13 C14 85.7(2)
C21 C12 C13 C9 107.98(18)
C11 C12 C13 C9 -94.25(18)
C10 C12 C13 C9 -4.59(15)
C27 C9 C13 C14 130.17(18)
C8 C9 C13 C14 1.85(17)
C10 C9 C13 C14 -113.00(16)
C27 C9 C13 C12 -112.16(19)
C8 C9 C13 C12 119.53(16)
C10 C9 C13 C12 4.67(15)
C12 C13 C14 C15 31.3(3)
C9 C13 C14 C15 121.52(19)
C12 C13 C14 C8 -92.1(2)
C9 C13 C14 C8 -1.80(16)
C1 C8 C14 C15 0.4(3)
C9 C8 C14 C15 -118.7(2)
C1 C8 C14 C13 121.04(19)
C9 C8 C14 C13 1.84(17)
C13 C14 C15 C20 -26.7(3)
C8 C14 C15 C20 79.7(3)
C13 C14 C15 C16 152.3(2)
C8 C14 C15 C16 -101.3(3)
C20 C15 C16 C17 -0.7(3)
C14 C15 C16 C17 -179.7(2)
C15 C16 C17 C18 1.2(4)
C16 C17 C18 C19 -0.8(4)
C17 C18 C19 C20 -0.2(4)
C16 C15 C20 C19 -0.2(3)
C14 C15 C20 C19 178.8(2)
C16 C15 C20 C11 174.0(2)
C14 C15 C20 C11 -6.9(3)
C18 C19 C20 C15 0.7(3)
C18 C19 C20 C11 -173.6(2)
C12 C11 C20 C15 35.6(3)
C7 C11 C20 C15 -66.8(3)
C12 C11 C20 C19 -150.1(2)
C7 C11 C20 C19 107.4(2)
C22 O2 C21 O1 23.8(3)
C22 O2 C21 C12 -146.04(19)
C13 C12 C21 O1 179.7(2)
C11 C12 C21 O1 24.8(4)
C10 C12 C21 O1 -80.1(3)
C13 C12 C21 O2 -10.8(3)
C11 C12 C21 O2 -165.65(19)
C10 C12 C21 O2 89.4(2)
C21 O2 C22 C23 -102.0(2)
C21 O2 C22 C24 138.4(2)
O2 C22 C24 C25 -75.5(3)
C23 C22 C24 C25 167.2(2)
C27 O3 C25 C26 -141.9(2)
C27 O3 C25 C24 95.5(2)
C22 C24 C25 O3 45.9(3)
C22 C24 C25 C26 -71.3(3)
C25 O3 C27 O4 18.5(4)
C25 O3 C27 C9 -154.3(2)
C8 C9 C27 O4 17.9(4)
C10 C9 C27 O4 171.4(2)
C13 C9 C27 O4 -88.6(3)
C8 C9 C27 O3 -169.4(2)
C10 C9 C27 O3 -16.0(3)
C13 C9 C27 O3 84.1(2)
